data_1554596
loop_
_publ_author_name
'Perc\'astegui, Edmundo G'
'Mosquera, Jes\'us'
'Ronson, Tanya K.'
'Plajer, Alex J.'
'Kieffer, Marion'
'Nitschke, Jonathan R.'

_publ_section_title
;
 Waterproof architectures through subcomponent self-assembly.
;
_journal_issue 7
_journal_name_full 'Chemical science'
_journal_page_first 2006
_journal_page_last 2018
_journal_paper_doi 10.1039/c8sc05085f
_journal_volume 10
_journal_year 2019
_chemical_formula_moiety
;       
 'C72 H72 N14 Zn2, 3.83(C F3 O3 S), F6 Sb, 1.5(C2 H3 N), 0.83(K)'
;
_chemical_formula_sum 'C78.83 H76.5 F17.5 K0.83 N15.5 O11.5 S3.83 Sb Zn2'
_chemical_formula_weight 2165.52
_space_group_crystal_system trigonal
_space_group_IT_number 148
_space_group_name_Hall '-R 3'
_space_group_name_H-M_alt 'R -3 :H'
_atom_sites_solution_hydrogens geom
_audit_creation_method SHELXL-2016/6
_audit_update_record
;
2018-09-28 deposited with the CCDC.
2018-12-12 downloaded from the CCDC.
;
_cell_angle_alpha 90
_cell_angle_beta 90
_cell_angle_gamma 120
_cell_formula_units_Z 6
_cell_length_a 14.930(2)
_cell_length_b 14.930(2)
_cell_length_c 68.868(14)
_cell_measurement_reflns_used 28371
_cell_measurement_temperature 100(2)
_cell_measurement_theta_max 35.214799169
_cell_measurement_theta_min 1.5492070307
_cell_volume 13294(4)
_computing_cell_refinement
;
DIALS 2theta refinement, DIALS 1.7.1-g93fc14f4-release
;
_computing_data_collection 'Diamond GDA'
_computing_data_reduction
;
aimless (Evans, P. R. and Murshudov, G. N., 2013)
ccp4 (Winn, M. D. et al., 2011)
DIALS 1.7.1-g93fc14f4-release
pointless (Evans, P., 2006)
XIA2 0.5.432-ga4ad5612-dials-1.7 (Winter, G., 2010)
;
_computing_structure_refinement 'SHELXL-2016/6 (Sheldrick, 2016)'
_computing_structure_solution 'SHELXT 2014/5 (Sheldrick, 2014)'
_diffrn_ambient_temperature 100(2)
_diffrn_detector 'Photon counting pixel array'
_diffrn_measured_fraction_theta_full 0.992
_diffrn_measured_fraction_theta_max 0.984
_diffrn_measurement_device 'Fixed \c 3-circle diffractometer'
_diffrn_measurement_device_type 'Fluid Film Devices'
_diffrn_measurement_method 'shutterless scans'
_diffrn_measurement_specimen_support 'MiTeGen MicroMount'
_diffrn_radiation_monochromator 'Silicon 111'
_diffrn_radiation_source 'Diamond Light Source Beamline I19-1'
_diffrn_radiation_type Synchrotron
_diffrn_radiation_wavelength 0.6889
_diffrn_reflns_av_R_equivalents 0.0688
_diffrn_reflns_av_unetI/netI 0.0479
_diffrn_reflns_Laue_measured_fraction_full 0.992
_diffrn_reflns_Laue_measured_fraction_max 0.984
_diffrn_reflns_limit_h_max 16
_diffrn_reflns_limit_h_min -21
_diffrn_reflns_limit_k_max 21
_diffrn_reflns_limit_k_min -16
_diffrn_reflns_limit_l_max 94
_diffrn_reflns_limit_l_min -97
_diffrn_reflns_number 38333
_diffrn_reflns_point_group_measured_fraction_full 0.992
_diffrn_reflns_point_group_measured_fraction_max 0.984
_diffrn_reflns_theta_full 24.415
_diffrn_reflns_theta_max 29.472
_diffrn_reflns_theta_min 2.094
_diffrn_standards_decay_% 0
_diffrn_standards_interval_count 0
_diffrn_standards_number 0
_exptl_absorpt_coefficient_mu 0.980
_exptl_absorpt_correction_T_max 1.0
_exptl_absorpt_correction_T_min 0.987425612782
_exptl_absorpt_correction_type empirical
_exptl_absorpt_process_details
;
CCP4 7.0.048: AIMLESS, version 0.5.32 : 29/03/17
Scaling & analysis of unmerged intensities, absorption correction using spherical harmonics
;
_exptl_crystal_colour colourless
_exptl_crystal_density_diffrn 1.623
_exptl_crystal_description prism
_exptl_crystal_F_000 6574
_exptl_crystal_size_max 0.005
_exptl_crystal_size_mid 0.003
_exptl_crystal_size_min 0.002
_refine_diff_density_max 1.271
_refine_diff_density_min -0.636
_refine_diff_density_rms 0.080
_refine_ls_extinction_method none
_refine_ls_goodness_of_fit_ref 1.132
_refine_ls_hydrogen_treatment constr
_refine_ls_matrix_type full
_refine_ls_number_parameters 539
_refine_ls_number_reflns 8890
_refine_ls_number_restraints 483
_refine_ls_restrained_S_all 1.239
_refine_ls_R_factor_all 0.0566
_refine_ls_R_factor_gt 0.0516
_refine_ls_shift/su_max 0.001
_refine_ls_shift/su_mean 0.000
_refine_ls_structure_factor_coef Fsqd
_refine_ls_weighting_details 'w=1/[\s^2^(Fo^2^)+(0.0907P)^2^+9.6026P] where P=(Fo^2^+2Fc^2^)/3'
_refine_ls_weighting_scheme calc
_refine_ls_wR_factor_gt 0.1600
_refine_ls_wR_factor_ref 0.1639
_reflns_Friedel_coverage 0.000
_reflns_number_gt 7682
_reflns_number_total 8890
_reflns_threshold_expression 'I > 2\s(I)'
_cod_data_source_file c8sc05085f2.cif
_cod_data_source_block egp328
_cod_original_cell_volume 13294(5)
_cod_original_formula_sum 'C78.83 H76.50 F17.50 K0.83 N15.50 O11.50 S3.83 Sb Zn2'
_cod_database_code 1554596
_shelx_shelxl_version_number 2016/6
_shelx_space_group_comment
;
The symmetry employed for this shelxl refinement is uniquely defined
by the following loop, which should always be used as a source of
symmetry information in preference to the above space-group names.
They are only intended as comments.
;
_shelx_estimated_absorpt_t_min 0.995
_shelx_estimated_absorpt_t_max 0.998

loop_
_space_group_symop_operation_xyz
'x, y, z'
'-y, x-y, z'
'-x+y, -x, z'
'x+2/3, y+1/3, z+1/3'
'-y+2/3, x-y+1/3, z+1/3'
'-x+y+2/3, -x+1/3, z+1/3'
'x+1/3, y+2/3, z+2/3'
'-y+1/3, x-y+2/3, z+2/3'
'-x+y+1/3, -x+2/3, z+2/3'
'-x, -y, -z'
'y, -x+y, -z'
'x-y, x, -z'
'-x+2/3, -y+1/3, -z+1/3'
'y+2/3, -x+y+1/3, -z+1/3'
'x-y+2/3, x+1/3, -z+1/3'
'-x+1/3, -y+2/3, -z+2/3'
'y+1/3, -x+y+2/3, -z+2/3'
'x-y+1/3, x+2/3, -z+2/3'

loop_
_atom_site_label
_atom_site_type_symbol
_atom_site_fract_x
_atom_site_fract_y
_atom_site_fract_z
_atom_site_U_iso_or_equiv
_atom_site_adp_type
_atom_site_occupancy
_atom_site_site_symmetry_order
_atom_site_calc_flag
_atom_site_refinement_flags_posn
_atom_site_refinement_flags_adp
_atom_site_refinement_flags_occupancy
_atom_site_disorder_assembly
_atom_site_disorder_group
Zn1 Zn 0.333333 0.666667 0.30371(2) 0.02761(10) Uani 1 3 d S T P . .
Zn2 Zn 0.333333 0.666667 0.48320(2) 0.03575(11) Uani 1 3 d S T P . .
N1 N 0.333333 0.666667 0.26093(4) 0.0328(5) Uani 1 3 d S T P . .
N2 N 0.45744(11) 0.65686(11) 0.29083(2) 0.0301(3) Uani 1 1 d . . . . .
N3 N 0.36394(11) 0.56515(10) 0.32410(2) 0.0294(3) Uani 1 1 d . . . . .
N4 N 0.25487(12) 0.52956(12) 0.46281(2) 0.0347(3) Uani 1 1 d . . . . .
N5 N 0.18774(13) 0.56549(14) 0.49664(2) 0.0400(3) Uani 1 1 d . . . . .
N6 N 0.333333 0.666667 0.52665(4) 0.0435(6) Uani 1 3 d S T P . .
C1 C 0.22702(17) 0.58952(18) 0.53134(3) 0.0456(4) Uani 1 1 d . . . . .
H1A H 0.207133 0.607278 0.543852 0.055 Uiso 1 1 calc R U . . .
H1B H 0.221355 0.520875 0.532728 0.055 Uiso 1 1 calc R U . . .
C2 C 0.15396(17) 0.58506(19) 0.51537(3) 0.0463(5) Uani 1 1 d . . . . .
H2A H 0.082619 0.529193 0.518221 0.056 Uiso 1 1 calc R U . . .
H2B H 0.154077 0.651386 0.514855 0.056 Uiso 1 1 calc R U . . .
C3 C 0.12816(16) 0.48142(17) 0.48776(3) 0.0420(4) Uani 1 1 d . . . . .
H3 H 0.063657 0.432809 0.493335 0.050 Uiso 1 1 calc R U . . .
C4 C 0.15936(15) 0.45974(15) 0.46889(3) 0.0383(4) Uani 1 1 d . . . . .
C5 C 0.09189(15) 0.37576(16) 0.45768(3) 0.0431(4) Uani 1 1 d . . . . .
H5 H 0.025535 0.326856 0.462529 0.052 Uiso 1 1 calc R U . . .
C6 C 0.12250(15) 0.36406(15) 0.43932(3) 0.0399(4) Uani 1 1 d . . . . .
H6 H 0.076854 0.307456 0.431373 0.048 Uiso 1 1 calc R U . . .
C7 C 0.22067(14) 0.43585(14) 0.43259(3) 0.0340(3) Uani 1 1 d . . . . .
C8 C 0.28419(14) 0.51637(13) 0.44532(3) 0.0335(3) Uani 1 1 d . . . . .
H8 H 0.352370 0.564437 0.441163 0.040 Uiso 1 1 calc R U . . .
C9 C 0.25472(13) 0.43438(13) 0.41250(3) 0.0318(3) Uani 1 1 d . . . . .
C10 C 0.35502(13) 0.45434(13) 0.40794(3) 0.0322(3) Uani 1 1 d . . . . .
C11 C 0.38117(13) 0.46011(13) 0.38829(3) 0.0316(3) Uani 1 1 d . . . . .
H11 H 0.448985 0.474937 0.384962 0.038 Uiso 1 1 calc R U . . .
C12 C 0.31143(13) 0.44492(12) 0.37334(3) 0.0304(3) Uani 1 1 d . . . . .
C13 C 0.20868(13) 0.41635(12) 0.37802(3) 0.0318(3) Uani 1 1 d . . . . .
C14 C 0.18376(13) 0.41395(13) 0.39751(3) 0.0326(3) Uani 1 1 d . . . . .
H14 H 0.115484 0.397698 0.400814 0.039 Uiso 1 1 calc R U . . .
C15 C 0.43470(14) 0.46883(15) 0.42299(3) 0.0368(4) Uani 1 1 d . . . . .
H15A H 0.480073 0.444855 0.417736 0.055 Uiso 1 1 calc R U . . .
H15B H 0.399766 0.428781 0.434631 0.055 Uiso 1 1 calc R U . . .
H15C H 0.475991 0.542266 0.426372 0.055 Uiso 1 1 calc R U . . .
C16 C 0.12325(14) 0.38453(15) 0.36319(3) 0.0358(4) Uani 1 1 d . . . . .
H16A H 0.058500 0.328325 0.368480 0.054 Uiso 1 1 calc R U . . .
H16B H 0.141431 0.360841 0.351340 0.054 Uiso 1 1 calc R U . . .
H16C H 0.114502 0.443818 0.360132 0.054 Uiso 1 1 calc R U . . .
C17 C 0.32223(12) 0.52597(12) 0.34126(3) 0.0298(3) Uani 1 1 d . . . . .
H17 H 0.268318 0.536947 0.345752 0.036 Uiso 1 1 calc R U . . .
C18 C 0.35222(13) 0.46956(12) 0.35320(3) 0.0303(3) Uani 1 1 d . . . . .
C19 C 0.42847(14) 0.45044(13) 0.34589(3) 0.0338(3) Uani 1 1 d . . . . .
H19 H 0.449871 0.410299 0.353146 0.041 Uiso 1 1 calc R U . . .
C20 C 0.47258(14) 0.49057(14) 0.32795(3) 0.0343(3) Uani 1 1 d . . . . .
H20 H 0.524110 0.477774 0.322773 0.041 Uiso 1 1 calc R U . . .
C21 C 0.44070(13) 0.54960(13) 0.31764(3) 0.0311(3) Uani 1 1 d . . . . .
C22 C 0.48932(13) 0.60229(13) 0.29935(3) 0.0311(3) Uani 1 1 d . . . . .
H22 H 0.544238 0.595690 0.293924 0.037 Uiso 1 1 calc R U . . .
C23 C 0.50435(13) 0.70526(14) 0.27216(3) 0.0335(3) Uani 1 1 d . . . . .
H23A H 0.563321 0.694607 0.269278 0.040 Uiso 1 1 calc R U . . .
H23B H 0.530516 0.780596 0.272804 0.040 Uiso 1 1 calc R U . . .
C24 C 0.42300(14) 0.65672(14) 0.25623(3) 0.0353(4) Uani 1 1 d . . . . .
H24A H 0.452801 0.691462 0.243710 0.042 Uiso 1 1 calc R U . . .
H24B H 0.401599 0.582669 0.254856 0.042 Uiso 1 1 calc R U . . .
S1A S 0.49074(4) 0.40300(4) 0.27102(2) 0.03745(19) Uani 0.865(2) 1 d D U P A 1
O1A O 0.40693(14) 0.42453(16) 0.27221(3) 0.0435(5) Uani 0.865(2) 1 d D U P A 1
O2A O 0.46230(19) 0.29559(16) 0.27313(4) 0.0508(6) Uani 0.865(2) 1 d D U P A 1
O3A O 0.58345(14) 0.47292(15) 0.28165(3) 0.0431(4) Uani 0.865(2) 1 d D U P A 1
F1A F 0.5594(2) 0.52950(18) 0.24157(5) 0.0660(7) Uani 0.865(2) 1 d D U P A 1
F2A F 0.4555(2) 0.3699(3) 0.23368(4) 0.0610(6) Uani 0.865(2) 1 d D U P A 1
F3A F 0.61226(17) 0.4182(2) 0.24245(4) 0.0595(7) Uani 0.865(2) 1 d D U P A 1
C1A C 0.5316(2) 0.4317(2) 0.24586(7) 0.0477(7) Uani 0.865(2) 1 d D U P A 1
Sb2 Sb 0.5151(2) 0.42407(19) 0.25572(6) 0.0395(11) Uani 0.0559(10) 1 d D . P B 2
F7 F 0.403(2) 0.429(2) 0.2655(3) 0.037(4) Uiso 0.0559(10) 1 d D U P B 2
F8 F 0.476(2) 0.302(2) 0.2674(4) 0.040(4) Uiso 0.0559(10) 1 d D U P B 2
F9 F 0.596(2) 0.4967(19) 0.2758(3) 0.038(4) Uiso 0.0559(10) 1 d D U P B 2
F10 F 0.558(3) 0.550(3) 0.2424(6) 0.053(4) Uiso 0.0559(10) 1 d D U P B 2
F11 F 0.439(3) 0.354(3) 0.2339(5) 0.049(4) Uiso 0.0559(10) 1 d D U P B 2
F12 F 0.628(3) 0.419(3) 0.2452(6) 0.050(4) Uiso 0.0559(10) 1 d D U P B 2
Sb1 Sb 0.666667 0.333333 0.333333 0.0212(7) Uani 0.184(2) 6 d S TU P C 1
F1 F 0.6402(5) 0.4251(5) 0.34697(7) 0.0569(12) Uiso 0.3333 1 d . U P C 1
Sb1' Sb 0.7079(6) 0.3982(5) 0.33562(7) 0.0506(19) Uani 0.0368(10) 1 d . U P D -2
F1' F 0.6046(6) 0.3908(6) 0.34881(8) 0.0382(10) Uiso 0.25 1 d . U P D -2
Sb1X Sb 0.666667 0.333333 0.34151(8) 0.0331(10) Uani 0.114(2) 3 d S TU P E 3
F1X F 0.5706(6) 0.3485(6) 0.34437(12) 0.0551(18) Uiso 0.228(4) 1 d . U P E 3
F1Y F 0.5702(9) 0.3478(10) 0.35411(19) 0.057(2) Uiso 0.15 1 d . U P C 5
Sb4 Sb -0.1595(4) 0.0557(3) 0.47187(5) 0.0620(10) Uani 0.0836(13) 1 d D U P F 1
F19 F -0.2851(8) -0.0396(7) 0.48736(15) 0.0152(18) Uiso 0.0836(13) 1 d D U P F 1
F20 F -0.1595(16) 0.1739(14) 0.4776(3) 0.068(4) Uiso 0.0836(13) 1 d D U P F 1
F21 F -0.0639(11) 0.1251(12) 0.4520(2) 0.050(3) Uiso 0.0836(13) 1 d D U P F 1
F22 F -0.1762(15) -0.0648(14) 0.4613(3) 0.068(4) Uiso 0.0836(13) 1 d D U P F 1
F23 F -0.0661(19) 0.062(2) 0.4860(4) 0.110(7) Uiso 0.0836(13) 1 d D U P F 1
F24 F -0.2719(17) 0.0279(18) 0.4549(3) 0.089(4) Uiso 0.0836(13) 1 d D U P F 1
Sb4' Sb -0.2208(5) 0.0115(4) 0.47626(6) 0.0795(15) Uani 0.0753(14) 1 d D U P G -2
F19' F -0.3620(12) -0.0553(14) 0.4818(3) 0.037(3) Uiso 0.0753(14) 1 d D U P G -2
F21' F -0.0898(17) 0.0695(19) 0.4707(3) 0.064(5) Uiso 0.0753(14) 1 d D U P G -2
F20' F -0.2002(12) 0.1302(12) 0.4721(2) 0.041(3) Uiso 0.0753(14) 1 d D U P G -2
F22' F -0.2298(19) -0.1117(17) 0.4823(3) 0.073(5) Uiso 0.0753(14) 1 d D U P G -2
F23' F -0.2050(16) 0.0450(16) 0.5024(3) 0.059(4) Uiso 0.0753(14) 1 d D U P G -2
F24' F -0.2445(11) -0.0205(11) 0.45082(19) 0.030(3) Uiso 0.0753(14) 1 d D U P G -2
S1B S -0.2683(3) -0.0546(3) 0.49049(6) 0.0510(10) Uiso 0.184(2) 1 d D U P C -3
O1B O -0.3669(9) -0.0784(10) 0.4886(2) 0.069(3) Uiso 0.184(2) 1 d D U P C -3
F1B F -0.0987(11) 0.0371(11) 0.4726(2) 0.091(4) Uiso 0.184(2) 1 d D U P C -3
F2B F -0.1853(12) 0.0964(12) 0.4612(2) 0.112(4) Uiso 0.184(2) 1 d D U P C -3
F3B F -0.1255(12) 0.1461(11) 0.4870(2) 0.116(4) Uiso 0.184(2) 1 d D U P C -3
O3B O -0.2290(9) 0.0014(9) 0.50744(16) 0.064(3) Uiso 0.184(2) 1 d D U P C -3
O2B O -0.2612(9) -0.1437(9) 0.48836(17) 0.062(3) Uiso 0.184(2) 1 d D U P C -3
C1B C -0.1619(19) 0.0682(17) 0.4748(3) 0.078(4) Uiso 0.184(2) 1 d D U P C -3
N1S N -0.3446(11) -0.0112(11) 0.4728(2) 0.078(3) Uiso 0.25 1 d D U P H 4
C1S C -0.2593(13) 0.0231(15) 0.4694(3) 0.092(3) Uiso 0.25 1 d D U P H 4
C2S C -0.1759(13) -0.0045(17) 0.4683(3) 0.092(3) Uiso 0.25 1 d D U P H 4
H2S1 H -0.110807 0.056459 0.464427 0.138 Uiso 0.25 1 calc R U P H 4
H2S2 H -0.167369 -0.028321 0.481076 0.138 Uiso 0.25 1 calc R U P H 4
H2S3 H -0.194961 -0.059727 0.458747 0.138 Uiso 0.25 1 calc R U P H 4
N2S N -0.3767(9) -0.0414(10) 0.47843(19) 0.065(3) Uiso 0.25 1 d D U P F -5
C3S C -0.2943(10) -0.0223(10) 0.47388(18) 0.063(2) Uiso 0.25 1 d D U P F -5
C4S C -0.2212(12) -0.0048(14) 0.4561(2) 0.083(3) Uiso 0.25 1 d D U P F -5
H4S1 H -0.153000 0.010705 0.460788 0.124 Uiso 0.25 1 calc R U P F -5
H4S2 H -0.251008 -0.067468 0.448083 0.124 Uiso 0.25 1 calc R U P F -5
H4S3 H -0.214154 0.053285 0.448272 0.124 Uiso 0.25 1 calc R U P F -5
K1 K 0.666667 0.333333 0.28240(6) 0.0464(6) Uani 0.782(11) 3 d S TU P I 7
K1' K 0.666667 0.333333 0.2901(5) 0.031(4) Uiso 0.060(10) 3 d S U P J 8

loop_
_atom_site_aniso_label
_atom_site_aniso_U_11
_atom_site_aniso_U_22
_atom_site_aniso_U_33
_atom_site_aniso_U_23
_atom_site_aniso_U_13
_atom_site_aniso_U_12
Zn1 0.02456(12) 0.02456(12) 0.03371(19) 0.000 0.000 0.01228(6)
Zn2 0.03601(14) 0.03601(14) 0.0352(2) 0.000 0.000 0.01800(7)
N1 0.0317(8) 0.0317(8) 0.0351(12) 0.000 0.000 0.0159(4)
N2 0.0266(6) 0.0282(6) 0.0338(7) -0.0029(5) -0.0003(5) 0.0123(5)
N3 0.0271(6) 0.0250(6) 0.0370(7) -0.0027(5) -0.0018(5) 0.0136(5)
N4 0.0352(7) 0.0330(7) 0.0368(7) -0.0006(6) -0.0005(6) 0.0178(6)
N5 0.0414(8) 0.0454(9) 0.0360(8) -0.0014(6) 0.0027(6) 0.0237(7)
N6 0.0471(10) 0.0471(10) 0.0361(14) 0.000 0.000 0.0236(5)
C1 0.0494(11) 0.0496(11) 0.0369(10) 0.0021(8) 0.0049(8) 0.0241(9)
C2 0.0461(11) 0.0547(12) 0.0382(10) -0.0048(9) 0.0029(8) 0.0253(10)
C3 0.0367(9) 0.0494(11) 0.0398(10) -0.0004(8) 0.0027(7) 0.0215(8)
C4 0.0354(9) 0.0392(9) 0.0394(9) -0.0011(7) 0.0002(7) 0.0181(7)
C5 0.0338(9) 0.0400(10) 0.0477(11) -0.0027(8) 0.0034(8) 0.0125(8)
C6 0.0345(9) 0.0350(9) 0.0452(10) -0.0047(7) 0.0003(7) 0.0136(7)
C7 0.0335(8) 0.0309(8) 0.0389(9) -0.0010(6) -0.0007(7) 0.0170(7)
C8 0.0324(8) 0.0302(8) 0.0384(9) -0.0005(6) -0.0006(7) 0.0159(6)
C9 0.0314(8) 0.0246(7) 0.0394(9) -0.0017(6) -0.0006(6) 0.0139(6)
C10 0.0311(8) 0.0265(7) 0.0406(9) -0.0008(6) -0.0023(6) 0.0154(6)
C11 0.0282(7) 0.0270(7) 0.0402(9) 0.0007(6) -0.0008(6) 0.0142(6)
C12 0.0291(7) 0.0239(7) 0.0383(8) 0.0007(6) -0.0003(6) 0.0134(6)
C13 0.0300(7) 0.0251(7) 0.0411(9) -0.0004(6) -0.0023(6) 0.0143(6)
C14 0.0290(7) 0.0272(7) 0.0419(9) -0.0015(6) -0.0009(6) 0.0142(6)
C15 0.0332(8) 0.0394(9) 0.0393(9) -0.0009(7) -0.0045(7) 0.0192(7)
C16 0.0290(8) 0.0347(8) 0.0397(9) -0.0003(7) -0.0022(7) 0.0128(7)
C17 0.0268(7) 0.0252(7) 0.0377(8) -0.0009(6) -0.0005(6) 0.0133(6)
C18 0.0280(7) 0.0253(7) 0.0373(8) -0.0021(6) -0.0032(6) 0.0130(6)
C19 0.0338(8) 0.0310(8) 0.0424(9) -0.0005(7) -0.0023(7) 0.0204(7)
C20 0.0319(8) 0.0338(8) 0.0418(9) -0.0022(7) -0.0009(7) 0.0199(7)
C21 0.0289(7) 0.0286(7) 0.0374(8) -0.0040(6) -0.0024(6) 0.0157(6)
C22 0.0276(7) 0.0304(7) 0.0367(8) -0.0044(6) -0.0005(6) 0.0156(6)
C23 0.0277(7) 0.0356(8) 0.0364(8) 0.0007(7) 0.0038(6) 0.0152(6)
C24 0.0353(8) 0.0376(9) 0.0351(8) -0.0012(7) 0.0022(7) 0.0198(7)
S1A 0.0277(2) 0.0299(3) 0.0526(4) -0.0073(2) 0.0056(2) 0.01279(19)
O1A 0.0265(7) 0.0427(9) 0.0599(13) -0.0061(10) 0.0074(8) 0.0162(6)
O2A 0.0501(11) 0.0324(8) 0.0671(16) -0.0033(9) 0.0046(10) 0.0185(8)
O3A 0.0321(8) 0.0398(10) 0.0567(12) -0.0150(8) -0.0004(8) 0.0175(7)
F1A 0.0537(10) 0.0559(13) 0.0794(13) 0.0185(11) 0.0183(9) 0.0206(10)
F2A 0.0465(12) 0.0745(16) 0.0562(10) -0.0150(10) -0.0046(8) 0.0258(11)
F3A 0.0405(10) 0.0764(11) 0.0629(14) -0.0170(10) 0.0104(9) 0.0302(9)
C1A 0.0361(12) 0.0488(14) 0.0537(15) -0.0057(12) 0.0066(12) 0.0179(10)
Sb2 0.0290(12) 0.0296(12) 0.060(3) -0.0074(12) -0.0027(13) 0.0144(9)
Sb1 0.0167(11) 0.0167(11) 0.0302(18) 0.000 0.000 0.0083(5)
Sb1' 0.051(3) 0.044(4) 0.047(3) 0.004(2) -0.007(2) 0.016(3)
Sb1X 0.0240(8) 0.0240(8) 0.051(2) 0.000 0.000 0.0120(4)
Sb4 0.067(2) 0.0584(17) 0.0682(17) -0.0067(12) -0.0106(13) 0.0369(15)
Sb4' 0.085(3) 0.078(3) 0.093(3) -0.029(2) -0.019(2) 0.054(3)
K1 0.0442(4) 0.0442(4) 0.0508(17) 0.000 0.000 0.0221(2)

loop_
_atom_type_symbol
_atom_type_description
_atom_type_scat_dispersion_real
_atom_type_scat_dispersion_imag
_atom_type_scat_source
C C 0.0032 0.0016 'International Tables Vol C Tables 4.2.6.8 and 6.1.1.4'
H H 0.0000 0.0000 'International Tables Vol C Tables 4.2.6.8 and 6.1.1.4'
N N 0.0061 0.0032 'International Tables Vol C Tables 4.2.6.8 and 6.1.1.4'
Zn Zn 0.3032 1.3627 'International Tables Vol C Tables 4.2.6.8 and 6.1.1.4'
Sb Sb -0.6168 1.4867 'International Tables Vol C Tables 4.2.6.8 and 6.1.1.4'
S S 0.1203 0.1179 'International Tables Vol C Tables 4.2.6.8 and 6.1.1.4'
O O 0.0106 0.0058 'International Tables Vol C Tables 4.2.6.8 and 6.1.1.4'
F F 0.0168 0.0099 'International Tables Vol C Tables 4.2.6.8 and 6.1.1.4'
K K 0.1938 0.2386 'International Tables Vol C Tables 4.2.6.8 and 6.1.1.4'

loop_
_geom_angle_atom_site_label_1
_geom_angle_atom_site_label_2
_geom_angle_atom_site_label_3
_geom_angle
_geom_angle_site_symmetry_1
_geom_angle_site_symmetry_3
N2 Zn1 N2 103.78(5) . 2_665
N2 Zn1 N2 103.78(5) . 3_565
N2 Zn1 N2 103.78(5) 2_665 3_565
N2 Zn1 N3 160.56(5) . 3_565
N2 Zn1 N3 95.26(5) 2_665 3_565
N2 Zn1 N3 74.88(6) 3_565 3_565
N2 Zn1 N3 95.26(5) . 2_665
N2 Zn1 N3 74.88(6) 2_665 2_665
N2 Zn1 N3 160.57(5) 3_565 2_665
N3 Zn1 N3 85.88(5) 3_565 2_665
N2 Zn1 N3 74.88(5) . .
N2 Zn1 N3 160.57(6) 2_665 .
N2 Zn1 N3 95.26(5) 3_565 .
N3 Zn1 N3 85.88(5) 3_565 .
N3 Zn1 N3 85.88(5) 2_665 .
N5 Zn2 N5 102.68(6) 3_565 .
N5 Zn2 N5 102.68(6) 3_565 2_665
N5 Zn2 N5 102.68(6) . 2_665
N5 Zn2 N4 75.31(6) 3_565 3_565
N5 Zn2 N4 96.55(6) . 3_565
N5 Zn2 N4 160.58(6) 2_665 3_565
N5 Zn2 N4 96.55(6) 3_565 2_665
N5 Zn2 N4 160.58(6) . 2_665
N5 Zn2 N4 75.31(6) 2_665 2_665
N4 Zn2 N4 85.66(6) 3_565 2_665
N5 Zn2 N4 160.57(6) 3_565 .
N5 Zn2 N4 75.31(6) . .
N5 Zn2 N4 96.56(6) 2_665 .
N4 Zn2 N4 85.66(6) 3_565 .
N4 Zn2 N4 85.66(6) 2_665 .
C24 N1 C24 115.21(9) 2_665 3_565
C24 N1 C24 115.21(10) 2_665 .
C24 N1 C24 115.21(10) 3_565 .
C22 N2 C23 118.63(15) . .
C22 N2 Zn1 117.98(12) . .
C23 N2 Zn1 123.31(11) . .
C17 N3 C21 117.90(15) . .
C17 N3 Zn1 129.57(11) . .
C21 N3 Zn1 112.40(11) . .
C8 N4 C4 117.84(16) . .
C8 N4 Zn2 129.44(13) . .
C4 N4 Zn2 112.10(12) . .
C3 N5 C2 118.54(18) . .
C3 N5 Zn2 116.77(14) . .
C2 N5 Zn2 124.66(14) . .
C1 N6 C1 115.24(10) 3_565 2_665
C1 N6 C1 115.24(10) 3_565 .
C1 N6 C1 115.24(10) 2_665 .
N6 C1 C2 110.33(19) . .
N6 C1 H1A 109.6 . .
C2 C1 H1A 109.6 . .
N6 C1 H1B 109.6 . .
C2 C1 H1B 109.6 . .
H1A C1 H1B 108.1 . .
N5 C2 C1 109.44(17) . .
N5 C2 H2A 109.8 . .
C1 C2 H2A 109.8 . .
N5 C2 H2B 109.8 . .
C1 C2 H2B 109.8 . .
H2A C2 H2B 108.2 . .
N5 C3 C4 119.92(19) . .
N5 C3 H3 120.0 . .
C4 C3 H3 120.0 . .
N4 C4 C5 122.52(18) . .
N4 C4 C3 115.73(18) . .
C5 C4 C3 121.64(18) . .
C6 C5 C4 119.09(18) . .
C6 C5 H5 120.5 . .
C4 C5 H5 120.5 . .
C5 C6 C7 119.56(18) . .
C5 C6 H6 120.2 . .
C7 C6 H6 120.2 . .
C6 C7 C8 116.83(17) . .
C6 C7 C9 122.51(17) . .
C8 C7 C9 120.44(16) . .
N4 C8 C7 124.10(17) . .
N4 C8 H8 117.9 . .
C7 C8 H8 117.9 . .
C14 C9 C10 119.38(17) . .
C14 C9 C7 117.74(16) . .
C10 C9 C7 122.87(16) . .
C11 C10 C9 117.59(16) . .
C11 C10 C15 118.66(16) . .
C9 C10 C15 123.76(17) . .
C10 C11 C12 122.64(16) . .
C10 C11 H11 118.7 . .
C12 C11 H11 118.7 . .
C11 C12 C13 119.34(16) . .
C11 C12 C18 117.85(15) . .
C13 C12 C18 122.55(16) . .
C14 C13 C12 117.78(16) . .
C14 C13 C16 118.14(16) . .
C12 C13 C16 124.04(17) . .
C13 C14 C9 122.94(16) . .
C13 C14 H14 118.5 . .
C9 C14 H14 118.5 . .
C10 C15 H15A 109.5 . .
C10 C15 H15B 109.5 . .
H15A C15 H15B 109.5 . .
C10 C15 H15C 109.5 . .
H15A C15 H15C 109.5 . .
H15B C15 H15C 109.5 . .
C13 C16 H16A 109.5 . .
C13 C16 H16B 109.5 . .
H16A C16 H16B 109.5 . .
C13 C16 H16C 109.5 . .
H16A C16 H16C 109.5 . .
H16B C16 H16C 109.5 . .
N3 C17 C18 124.54(15) . .
N3 C17 H17 117.7 . .
C18 C17 H17 117.7 . .
C19 C18 C17 116.66(16) . .
C19 C18 C12 124.09(15) . .
C17 C18 C12 118.84(15) . .
C20 C19 C18 119.44(16) . .
C20 C19 H19 120.3 . .
C18 C19 H19 120.3 . .
C19 C20 C21 119.37(16) . .
C19 C20 H20 120.3 . .
C21 C20 H20 120.3 . .
N3 C21 C20 121.96(17) . .
N3 C21 C22 115.08(15) . .
C20 C21 C22 122.94(16) . .
N2 C22 C21 119.65(15) . .
N2 C22 H22 120.2 . .
C21 C22 H22 120.2 . .
N2 C23 C24 108.98(14) . .
N2 C23 H23A 109.9 . .
C24 C23 H23A 109.9 . .
N2 C23 H23B 109.9 . .
C24 C23 H23B 109.9 . .
H23A C23 H23B 108.3 . .
N1 C24 C23 110.27(16) . .
N1 C24 H24A 109.6 . .
C23 C24 H24A 109.6 . .
N1 C24 H24B 109.6 . .
C23 C24 H24B 109.6 . .
H24A C24 H24B 108.1 . .
O1A S1A O2A 115.80(13) . .
O1A S1A O3A 115.73(11) . .
O2A S1A O3A 113.17(14) . .
O1A S1A C1A 103.17(13) . .
O2A S1A C1A 103.61(14) . .
O3A S1A C1A 103.01(13) . .
F1A C1A F3A 108.4(3) . .
F1A C1A F2A 107.9(3) . .
F3A C1A F2A 107.7(3) . .
F1A C1A S1A 110.7(3) . .
F3A C1A S1A 110.7(3) . .
F2A C1A S1A 111.5(3) . .
F9 Sb2 F8 92.8(11) . .
F9 Sb2 F7 92.5(11) . .
F8 Sb2 F7 92.1(11) . .
F9 Sb2 F11 176.1(16) . .
F8 Sb2 F11 89.7(15) . .
F7 Sb2 F11 90.4(15) . .
F9 Sb2 F12 88.6(14) . .
F8 Sb2 F12 88.4(14) . .
F7 Sb2 F12 178.8(15) . .
F11 Sb2 F12 88.5(15) . .
F9 Sb2 F10 88.9(14) . .
F8 Sb2 F10 176.9(16) . .
F7 Sb2 F10 90.3(14) . .
F11 Sb2 F10 88.4(15) . .
F12 Sb2 F10 89.1(15) . .
F1 Sb1 F1 96.7(2) 18_545 17
F1 Sb1 F1 83.3(2) 18_545 .
F1 Sb1 F1 83.3(2) 17 .
F1 Sb1 F1 83.3(2) 18_545 2_655
F1 Sb1 F1 180.0 17 2_655
F1 Sb1 F1 96.7(2) . 2_655
F1 Sb1 F1 180.0 18_545 3_665
F1 Sb1 F1 83.3(2) 17 3_665
F1 Sb1 F1 96.7(2) . 3_665
F1 Sb1 F1 96.7(2) 2_655 3_665
F1 Sb1 F1 96.7(2) 18_545 16_655
F1 Sb1 F1 96.7(2) 17 16_655
F1 Sb1 F1 180.0(3) . 16_655
F1 Sb1 F1 83.3(2) 2_655 16_655
F1 Sb1 F1 83.3(2) 3_665 16_655
F1 Sb1 F1Y 75.0(4) 18_545 .
F1 Sb1 F1Y 117.4(3) 17 .
F1 Sb1 F1Y 34.6(4) . .
F1 Sb1 F1Y 62.6(3) 2_655 .
F1 Sb1 F1Y 105.0(4) 3_665 .
F1 Sb1 F1Y 145.4(4) 16_655 .
F1Y F1 Sb1 84.4(6) . .
Sb1X Sb1X F1X 97.2(4) 16_655 .
F1X Sb1X F1X 118.45(16) 2_655 .
Sb1X Sb1X F1X 97.2(4) 16_655 3_665
F1X Sb1X F1X 118.46(17) 2_655 3_665
F1X Sb1X F1X 118.45(17) . 3_665
Sb1X Sb1X F1X 49.7(2) 16_655 17
F1X Sb1X F1X 146.9(4) 2_655 17
F1X Sb1X F1X 72.7(3) . 17
F1X Sb1X F1X 72.7(3) 3_665 17
F1 F1Y Sb1 61.0(6) . .
C4S Sb4 F23 138.0(12) . .
C4S Sb4 C3S 58.3(6) . .
F23 Sb4 C3S 130.0(11) . .
C4S Sb4 F20 118.1(10) . .
F23 Sb4 F20 103.0(11) . .
C3S Sb4 F20 94.1(8) . .
C4S Sb4 F22 49.1(9) . .
F23 Sb4 F22 89.4(11) . .
C3S Sb4 F22 80.3(8) . .
F20 Sb4 F22 167.1(9) . .
C4S Sb4 F21 82.2(7) . .
F23 Sb4 F21 90.6(10) . .
C3S Sb4 F21 136.8(7) . .
F20 Sb4 F21 89.5(8) . .
F22 Sb4 F21 86.8(8) . .
C4S Sb4 F24 34.4(9) . .
F23 Sb4 F24 171.7(12) . .
C3S Sb4 F24 46.6(8) . .
F20 Sb4 F24 85.2(9) . .
F22 Sb4 F24 82.6(9) . .
F21 Sb4 F24 91.0(8) . .
C4S Sb4 F19 82.9(7) . .
F23 Sb4 F19 101.0(10) . .
C3S Sb4 F19 29.6(5) . .
F20 Sb4 F19 97.0(7) . .
F22 Sb4 F19 84.0(7) . .
F21 Sb4 F19 165.1(6) . .
F24 Sb4 F19 76.2(8) . .
C3S F19 N2S 51.1(9) . .
C3S F19 Sb4 61.2(9) . .
N2S F19 Sb4 108.6(8) . .
C4S F22 Sb4 49.7(9) . .
C4S F24 C3S 74.7(15) . .
C4S F24 Sb4 47.3(13) . .
C3S F24 Sb4 61.0(10) . .
F20' Sb4' F21' 82.5(10) . .
F20' Sb4' F24' 91.2(7) . .
F21' Sb4' F24' 86.7(9) . .
F20' Sb4' F22' 173.6(10) . .
F21' Sb4' F22' 92.9(11) . .
F24' Sb4' F22' 92.9(8) . .
F20' Sb4' F23' 87.1(8) . .
F21' Sb4' F23' 96.9(10) . .
F24' Sb4' F23' 175.8(8) . .
F22' Sb4' F23' 89.1(10) . .
F20' Sb4' F19' 99.3(8) . .
F21' Sb4' F19' 177.9(10) . .
F24' Sb4' F19' 92.2(7) . .
F22' Sb4' F19' 85.4(10) . .
F23' Sb4' F19' 84.3(9) . .
O1B S1B O3B 108.6(8) . .
O1B S1B O2B 109.6(8) . .
O3B S1B O2B 117.0(8) . .
O1B S1B C1B 116.6(10) . .
O3B S1B C1B 89.9(9) . .
O2B S1B C1B 114.0(9) . .
F2B C1B F1B 117(2) . .
F2B C1B F3B 105.2(18) . .
F1B C1B F3B 111(2) . .
F2B C1B S1B 121.3(19) . .
F1B C1B S1B 97.1(14) . .
F3B C1B S1B 104.5(15) . .
N1S C1S C2S 142(2) . .
C1S C2S H2S1 109.5 . .
C1S C2S H2S2 109.5 . .
H2S1 C2S H2S2 109.5 . .
C1S C2S H2S3 109.5 . .
H2S1 C2S H2S3 109.5 . .
H2S2 C2S H2S3 109.5 . .
C3S N2S F19 41.7(8) . .
F19 C3S N2S 87.2(12) . .
F19 C3S F24 161.2(17) . .
N2S C3S F24 108.1(15) . .
F19 C3S C4S 126.8(14) . .
N2S C3S C4S 144.5(14) . .
F24 C3S C4S 41.9(11) . .
F19 C3S Sb4 89.2(10) . .
N2S C3S Sb4 155.3(12) . .
F24 C3S Sb4 72.3(10) . .
C4S C3S Sb4 50.1(8) . .
F24 C4S F22 164(2) . .
F24 C4S Sb4 98.3(17) . .
F22 C4S Sb4 81.2(12) . .
F24 C4S C3S 63.3(14) . .
F22 C4S C3S 102.0(13) . .
Sb4 C4S C3S 71.6(9) . .
F24 C4S H4S1 142.2 . .
F22 C4S H4S1 45.3 . .
Sb4 C4S H4S1 47.9 . .
C3S C4S H4S1 109.5 . .
F24 C4S H4S2 107.6 . .
F22 C4S H4S2 70.6 . .
Sb4 C4S H4S2 151.5 . .
C3S C4S H4S2 109.5 . .
H4S1 C4S H4S2 109.5 . .
F24 C4S H4S3 49.9 . .
F22 C4S H4S3 145.8 . .
Sb4 C4S H4S3 96.2 . .
C3S C4S H4S3 109.5 . .
H4S1 C4S H4S3 109.5 . .
H4S2 C4S H4S3 109.5 . .

loop_
_geom_bond_atom_site_label_1
_geom_bond_atom_site_label_2
_geom_bond_distance
_geom_bond_site_symmetry_2
Zn1 N2 2.1244(14) .
Zn1 N2 2.1245(14) 2_665
Zn1 N2 2.1245(14) 3_565
Zn1 N3 2.2735(15) 3_565
Zn1 N3 2.2736(15) 2_665
Zn1 N3 2.2736(15) .
Zn2 N5 2.1399(18) 3_565
Zn2 N5 2.1399(18) .
Zn2 N5 2.1399(18) 2_665
Zn2 N4 2.2662(16) 3_565
Zn2 N4 2.2662(16) 2_665
Zn2 N4 2.2662(16) .
N1 C24 1.4552(19) 2_665
N1 C24 1.4552(19) 3_565
N1 C24 1.4552(19) .
N2 C22 1.274(2) .
N2 C23 1.469(2) .
N3 C17 1.327(2) .
N3 C21 1.353(2) .
N4 C8 1.330(2) .
N4 C4 1.345(2) .
N5 C3 1.274(3) .
N5 C2 1.467(3) .
N6 C1 1.457(2) 3_565
N6 C1 1.457(2) 2_665
N6 C1 1.457(2) .
C1 C2 1.526(3) .
C1 H1A 0.9900 .
C1 H1B 0.9900 .
C2 H2A 0.9900 .
C2 H2B 0.9900 .
C3 C4 1.470(3) .
C3 H3 0.9500 .
C4 C5 1.385(3) .
C5 C6 1.385(3) .
C5 H5 0.9500 .
C6 C7 1.393(3) .
C6 H6 0.9500 .
C7 C8 1.404(3) .
C7 C9 1.478(3) .
C8 H8 0.9500 .
C9 C14 1.399(3) .
C9 C10 1.408(2) .
C10 C11 1.399(3) .
C10 C15 1.509(2) .
C11 C12 1.400(2) .
C11 H11 0.9500 .
C12 C13 1.409(2) .
C12 C18 1.485(2) .
C13 C14 1.388(3) .
C13 C16 1.513(2) .
C14 H14 0.9500 .
C15 H15A 0.9800 .
C15 H15B 0.9800 .
C15 H15C 0.9800 .
C16 H16A 0.9800 .
C16 H16B 0.9800 .
C16 H16C 0.9800 .
C17 C18 1.401(2) .
C17 H17 0.9500 .
C18 C19 1.398(2) .
C19 C20 1.387(3) .
C19 H19 0.9500 .
C20 C21 1.388(2) .
C20 H20 0.9500 .
C21 C22 1.470(3) .
C22 H22 0.9500 .
C23 C24 1.524(3) .
C23 H23A 0.9900 .
C23 H23B 0.9900 .
C24 H24A 0.9900 .
C24 H24B 0.9900 .
S1A O1A 1.4414(19) .
S1A O2A 1.446(2) .
S1A O3A 1.4478(19) .
S1A C1A 1.816(5) .
F1A C1A 1.336(4) .
F2A C1A 1.340(4) .
F3A C1A 1.338(4) .
Sb2 F9 1.80(2) .
Sb2 F8 1.81(2) .
Sb2 F7 1.83(2) .
Sb2 F11 1.85(3) .
Sb2 F12 1.87(3) .
Sb2 F10 1.89(3) .
Sb1 F1 1.859(5) 18_545
Sb1 F1 1.859(5) 17
Sb1 F1 1.859(5) .
Sb1 F1 1.859(5) 2_655
Sb1 F1 1.859(5) 3_665
Sb1 F1 1.859(5) 16_655
Sb1 F1Y 2.116(12) .
F1 F1Y 1.207(13) .
Sb1' F1' 1.745(11) .
Sb1X Sb1X 1.127(11) 16_655
Sb1X F1X 1.572(7) 2_655
Sb1X F1X 1.572(7) .
Sb1X F1X 1.572(7) 3_665
Sb1X F1X 2.046(8) 17
Sb1X F1X 2.046(8) 18_545
Sb1X F1X 2.046(8) 16_655
Sb4 C4S 1.420(19) .
Sb4 F23 1.66(2) .
Sb4 C3S 1.755(14) .
Sb4 F20 1.808(18) .
Sb4 F22 1.840(18) .
Sb4 F21 1.873(15) .
Sb4 F24 1.91(2) .
Sb4 F19 2.003(11) .
F19 C3S 0.991(16) .
F19 N2S 1.487(17) .
F22 C4S 1.41(3) .
F24 C4S 1.09(3) .
F24 C3S 1.46(3) .
Sb4' F20' 1.666(15) .
Sb4' F21' 1.74(2) .
Sb4' F24' 1.804(14) .
Sb4' F22' 1.82(2) .
Sb4' F23' 1.853(18) .
Sb4' F19' 1.867(17) .
S1B O1B 1.337(12) .
S1B O3B 1.384(11) .
S1B O2B 1.392(11) .
S1B C1B 2.03(2) .
F1B C1B 1.25(2) .
F2B C1B 1.15(2) .
F3B C1B 1.31(2) .
N1S C1S 1.133(15) .
C1S C2S 1.497(16) .
C2S H2S1 0.9800 .
C2S H2S2 0.9800 .
C2S H2S3 0.9800 .
N2S C3S 1.159(13) .
C3S C4S 1.574(14) .
C4S H4S1 0.9800 .
C4S H4S2 0.9800 .
C4S H4S3 0.9800 .

loop_
_geom_torsion_atom_site_label_1
_geom_torsion_atom_site_label_2
_geom_torsion_atom_site_label_3
_geom_torsion_atom_site_label_4
_geom_torsion
_geom_torsion_site_symmetry_1
_geom_torsion_site_symmetry_4
C1 N6 C1 C2 81.6(3) 3_565 .
C1 N6 C1 C2 -140.3(2) 2_665 .
C3 N5 C2 C1 115.8(2) . .
Zn2 N5 C2 C1 -62.3(2) . .
N6 C1 C2 N5 55.6(2) . .
C2 N5 C3 C4 179.57(19) . .
Zn2 N5 C3 C4 -2.1(3) . .
C8 N4 C4 C5 0.2(3) . .
Zn2 N4 C4 C5 172.13(17) . .
C8 N4 C4 C3 -176.15(17) . .
Zn2 N4 C4 C3 -4.2(2) . .
N5 C3 C4 N4 4.5(3) . .
N5 C3 C4 C5 -171.9(2) . .
N4 C4 C5 C6 -1.6(3) . .
C3 C4 C5 C6 174.6(2) . .
C4 C5 C6 C7 0.9(3) . .
C5 C6 C7 C8 1.0(3) . .
C5 C6 C7 C9 -173.68(19) . .
C4 N4 C8 C7 1.9(3) . .
Zn2 N4 C8 C7 -168.40(13) . .
C6 C7 C8 N4 -2.5(3) . .
C9 C7 C8 N4 172.31(17) . .
C6 C7 C9 C14 41.0(2) . .
C8 C7 C9 C14 -133.44(18) . .
C6 C7 C9 C10 -140.13(19) . .
C8 C7 C9 C10 45.4(2) . .
C14 C9 C10 C11 4.6(2) . .
C7 C9 C10 C11 -174.26(15) . .
C14 C9 C10 C15 -174.93(16) . .
C7 C9 C10 C15 6.3(3) . .
C9 C10 C11 C12 -1.3(3) . .
C15 C10 C11 C12 178.23(16) . .
C10 C11 C12 C13 -4.0(3) . .
C10 C11 C12 C18 170.24(15) . .
C11 C12 C13 C14 5.9(2) . .
C18 C12 C13 C14 -168.11(15) . .
C11 C12 C13 C16 -171.81(16) . .
C18 C12 C13 C16 14.2(3) . .
C12 C13 C14 C9 -2.7(2) . .
C16 C13 C14 C9 175.17(16) . .
C10 C9 C14 C13 -2.7(3) . .
C7 C9 C14 C13 176.23(15) . .
C21 N3 C17 C18 0.1(2) . .
Zn1 N3 C17 C18 -175.58(12) . .
N3 C17 C18 C19 -2.8(3) . .
N3 C17 C18 C12 170.13(15) . .
C11 C12 C18 C19 37.7(2) . .
C13 C12 C18 C19 -148.20(17) . .
C11 C12 C18 C17 -134.65(17) . .
C13 C12 C18 C17 39.4(2) . .
C17 C18 C19 C20 2.4(2) . .
C12 C18 C19 C20 -170.09(16) . .
C18 C19 C20 C21 0.4(3) . .
C17 N3 C21 C20 3.1(2) . .
Zn1 N3 C21 C20 179.45(13) . .
C17 N3 C21 C22 -175.08(15) . .
Zn1 N3 C21 C22 1.28(18) . .
C19 C20 C21 N3 -3.3(3) . .
C19 C20 C21 C22 174.67(17) . .
C23 N2 C22 C21 -177.51(15) . .
Zn1 N2 C22 C21 -0.6(2) . .
N3 C21 C22 N2 -0.5(2) . .
C20 C21 C22 N2 -178.68(17) . .
C22 N2 C23 C24 113.84(17) . .
Zn1 N2 C23 C24 -62.89(17) . .
C24 N1 C24 C23 81.6(3) 2_665 .
C24 N1 C24 C23 -140.5(2) 3_565 .
N2 C23 C24 N1 56.20(19) . .
O1A S1A C1A F1A 58.1(2) . .
O2A S1A C1A F1A 179.2(2) . .
O3A S1A C1A F1A -62.7(2) . .
O1A S1A C1A F3A 178.2(2) . .
O2A S1A C1A F3A -60.7(2) . .
O3A S1A C1A F3A 57.5(2) . .
O1A S1A C1A F2A -62.0(3) . .
O2A S1A C1A F2A 59.1(3) . .
O3A S1A C1A F2A 177.3(2) . .
F1 Sb1 F1 F1Y 73.3(6) 18_545 .
F1 Sb1 F1 F1Y 170.9(7) 17 .
F1 Sb1 F1 F1Y -9.1(7) 2_655 .
F1 Sb1 F1 F1Y -106.7(6) 3_665 .
F1X Sb1X F1X Sb1X -102.2(6) 2_655 16_655
F1X Sb1X F1X Sb1X 102.2(6) 3_665 16_655
F1X Sb1X F1X Sb1X 43.7(3) 17 16_655
F1X Sb1X F1X Sb1X -43.7(3) 18_545 16_655
F1X Sb1X F1X Sb1X 0.004(1) 16_655 16_655
F23 Sb4 F22 C4S -173.1(13) . .
C3S Sb4 F22 C4S 56.1(9) . .
F20 Sb4 F22 C4S -9(4) . .
F21 Sb4 F22 C4S -82.5(10) . .
F24 Sb4 F22 C4S 9.0(11) . .
F19 Sb4 F22 C4S 85.8(9) . .
Sb4 F19 N2S C3S 22.5(11) . .
Sb4 F19 C3S N2S -155.6(12) . .
N2S F19 C3S F24 145(5) . .
Sb4 F19 C3S F24 -11(5) . .
N2S F19 C3S C4S -169(2) . .
Sb4 F19 C3S C4S 35.8(13) . .
N2S F19 C3S Sb4 155.6(12) . .
F19 N2S C3S F24 -168.7(19) . .
F19 N2S C3S C4S 164(3) . .
F19 N2S C3S Sb4 -82(3) . .
C4S F24 C3S F19 61(5) . .
Sb4 F24 C3S F19 12(5) . .
C4S F24 C3S N2S -156.6(17) . .
Sb4 F24 C3S N2S 154.1(13) . .
Sb4 F24 C3S C4S -49.3(14) . .
C4S F24 C3S Sb4 49.3(13) . .
C4S Sb4 C3S F19 142.4(14) . .
F23 Sb4 C3S F19 13.9(18) . .
F20 Sb4 C3S F19 -96.9(11) . .
F22 Sb4 C3S F19 94.8(11) . .
F21 Sb4 C3S F19 169.5(10) . .
F24 Sb4 C3S F19 -176.3(16) . .
C4S Sb4 C3S N2S -136(3) . .
F23 Sb4 C3S N2S 95(3) . .
F20 Sb4 C3S N2S -16(3) . .
F22 Sb4 C3S N2S 176(3) . .
F21 Sb4 C3S N2S -109(3) . .
F24 Sb4 C3S N2S -95(3) . .
F19 Sb4 C3S N2S 81(3) . .
C4S Sb4 C3S F24 -41.3(13) . .
F23 Sb4 C3S F24 -169.8(16) . .
F20 Sb4 C3S F24 79.4(12) . .
F22 Sb4 C3S F24 -88.9(12) . .
F21 Sb4 C3S F24 -14.2(15) . .
F19 Sb4 C3S F24 176.3(16) . .
F23 Sb4 C3S C4S -128.5(16) . .
F20 Sb4 C3S C4S 120.7(11) . .
F22 Sb4 C3S C4S -47.6(11) . .
F21 Sb4 C3S C4S 27.1(13) . .
F24 Sb4 C3S C4S 41.3(13) . .
F19 Sb4 C3S C4S -142.4(14) . .
C3S F24 C4S F22 22(9) . .
Sb4 F24 C4S F22 87(8) . .
C3S F24 C4S Sb4 -64.5(11) . .
Sb4 F24 C4S C3S 64.5(11) . .
Sb4 F22 C4S F24 -89(8) . .
Sb4 F22 C4S C3S -68.9(10) . .
F23 Sb4 C4S F24 174.5(19) . .
C3S Sb4 C4S F24 58.2(15) . .
F20 Sb4 C4S F24 -18.2(18) . .
F22 Sb4 C4S F24 164(2) . .
F21 Sb4 C4S F24 -103.4(16) . .
F19 Sb4 C4S F24 75.9(15) . .
F23 Sb4 C4S F22 10(2) . .
C3S Sb4 C4S F22 -105.9(12) . .
F20 Sb4 C4S F22 177.7(11) . .
F21 Sb4 C4S F22 92.5(10) . .
F24 Sb4 C4S F22 -164(2) . .
F19 Sb4 C4S F22 -88.2(10) . .
F23 Sb4 C4S C3S 116.3(17) . .
F20 Sb4 C4S C3S -76.4(11) . .
F22 Sb4 C4S C3S 105.9(12) . .
F21 Sb4 C4S C3S -161.6(9) . .
F24 Sb4 C4S C3S -58.2(15) . .
F19 Sb4 C4S C3S 17.7(7) . .
F19 C3S C4S F24 -159(2) . .
N2S C3S C4S F24 40(3) . .
Sb4 C3S C4S F24 -109.7(18) . .
F19 C3S C4S F22 27(2) . .
N2S C3S C4S F22 -133(2) . .
F24 C3S C4S F22 -174(2) . .
Sb4 C3S C4S F22 76.4(13) . .
F19 C3S C4S Sb4 -49.6(17) . .
N2S C3S C4S Sb4 150(2) . .
F24 C3S C4S Sb4 109.7(18) . .
